data_4102489
loop_
_publ_author_name
'Shunsuke Chiba'
'Line Zhang'
'Jian-Yuan Lee'

_publ_contact_author
;
Dr Shunsuke Chiba
Division of Chemistry and Biological Chemistry
School of Physical and Mathematical Sciences
Nanyang Technological University
21 Nanyang Link
Singapore 637371
Singapore
;
_publ_contact_author_email shunsuke@ntu.edu.sg
_publ_contact_author_fax '+65 6791 1961'
_publ_contact_author_phone '+65 6513 8013'
_publ_section_title
;
 Copper-Catalyzed Synthesis of Azaspirocyclohexadienones from
 \a-Azido-N-arylamides under an Oxygen Atmosphere
;
_journal_name_full 'Journal of the American Chemical Society'
_journal_page_first 7266
_journal_page_last 7267
_journal_paper_doi 10.1021/ja1027327
_journal_volume 132
_journal_year 2010
_chemical_formula_moiety 'C17 H18 N2 O'
_chemical_formula_sum 'C17 H18 N2 O'
_chemical_formula_weight 266.33
_chemical_name_systematic
; 
 ? 
;
_space_group_IT_number 4
_symmetry_cell_setting monoclinic
_symmetry_space_group_name_Hall 'P 2yb'
_symmetry_space_group_name_H-M 'P 1 21 1'
_atom_sites_solution_hydrogens geom
_atom_sites_solution_primary direct
_atom_sites_solution_secondary difmap
_audit_creation_method SHELXL-97
_cell_angle_alpha 90.00
_cell_angle_beta 102.6870(10)
_cell_angle_gamma 90.00
_cell_formula_units_Z 8
_cell_length_a 9.7481(2)
_cell_length_b 17.0985(3)
_cell_length_c 17.9066(3)
_cell_measurement_reflns_used 9933
_cell_measurement_temperature 103(2)
_cell_measurement_theta_max 30.46
_cell_measurement_theta_min 2.38
_cell_volume 2911.76(9)
_computing_cell_refinement 'Bruker SAINT'
_computing_data_collection 'Bruker APEX2'
_computing_data_reduction 'Bruker SAINT'
_computing_molecular_graphics 'Bruker SHELXTL'
_computing_publication_material 'Bruker SHELXTL'
_computing_structure_refinement 'SHELXL-97 (Sheldrick, 2008)'
_computing_structure_solution 'SHELXS-97 (Sheldrick, 2008)'
_diffrn_ambient_temperature 103(2)
_diffrn_measured_fraction_theta_full 0.996
_diffrn_measured_fraction_theta_max 0.996
_diffrn_measurement_device_type 'Bruker APEX-II CCD'
_diffrn_measurement_method '\f and \w scans'
_diffrn_radiation_monochromator graphite
_diffrn_radiation_source 'fine-focus sealed tube'
_diffrn_radiation_type MoK\a
_diffrn_radiation_wavelength 0.71073
_diffrn_reflns_av_R_equivalents 0.0370
_diffrn_reflns_av_sigmaI/netI 0.0390
_diffrn_reflns_limit_h_max 13
_diffrn_reflns_limit_h_min -10
_diffrn_reflns_limit_k_max 23
_diffrn_reflns_limit_k_min -24
_diffrn_reflns_limit_l_max 17
_diffrn_reflns_limit_l_min -25
_diffrn_reflns_number 37786
_diffrn_reflns_theta_full 30.54
_diffrn_reflns_theta_max 30.54
_diffrn_reflns_theta_min 1.67
_exptl_absorpt_coefficient_mu 0.076
_exptl_absorpt_correction_T_max 0.9849
_exptl_absorpt_correction_T_min 0.9700
_exptl_absorpt_correction_type multi-scan
_exptl_absorpt_process_details sadabs
_exptl_crystal_colour colourless
_exptl_crystal_density_diffrn 1.215
_exptl_crystal_density_method 'not measured'
_exptl_crystal_description block
_exptl_crystal_F_000 1136
_exptl_crystal_size_max 0.40
_exptl_crystal_size_mid 0.24
_exptl_crystal_size_min 0.20
_refine_diff_density_max 0.322
_refine_diff_density_min -0.289
_refine_diff_density_rms 0.065
_refine_ls_extinction_method none
_refine_ls_goodness_of_fit_ref 1.059
_refine_ls_hydrogen_treatment mixed
_refine_ls_matrix_type full
_refine_ls_number_parameters 745
_refine_ls_number_reflns 9146
_refine_ls_number_restraints 7
_refine_ls_restrained_S_all 1.059
_refine_ls_R_factor_all 0.0528
_refine_ls_R_factor_gt 0.0411
_refine_ls_shift/su_max 0.000
_refine_ls_shift/su_mean 0.000
_refine_ls_structure_factor_coef Fsqd
_refine_ls_weighting_details 'calc w=1/[\s^2^(Fo^2^)+(0.0722P)^2^+0.1357P] where P=(Fo^2^+2Fc^2^)/3'
_refine_ls_weighting_scheme calc
_refine_ls_wR_factor_gt 0.1035
_refine_ls_wR_factor_ref 0.1178
_reflns_number_gt 7879
_reflns_number_total 9146
_reflns_threshold_expression >2sigma(I)
_cod_data_source_file ja1027327_si_005.cif
_cod_data_source_block 7_chiba32s_0m
_cod_database_code 4102489

loop_
_symmetry_equiv_pos_as_xyz
'x, y, z'
'-x, y+1/2, -z'

loop_
_atom_site_label
_atom_site_type_symbol
_atom_site_fract_x
_atom_site_fract_y
_atom_site_fract_z
_atom_site_U_iso_or_equiv
_atom_site_adp_type
_atom_site_occupancy
_atom_site_symmetry_multiplicity
_atom_site_calc_flag
_atom_site_refinement_flags
C1 C -0.1389(2) 0.38087(15) 0.51529(13) 0.0251(4) Uani 1 1 d .
H1A H -0.1886 0.4190 0.5406 0.038 Uiso 1 1 calc R
H1B H -0.0405 0.3774 0.5431 0.038 Uiso 1 1 calc R
H1C H -0.1836 0.3295 0.5150 0.038 Uiso 1 1 calc R
C2 C -0.14480(19) 0.40650(13) 0.43441(12) 0.0180(4) Uani 1 1 d .
C3 C -0.2095(2) 0.47688(13) 0.40785(13) 0.0209(4) Uani 1 1 d .
H3 H -0.2488 0.5087 0.4413 0.025 Uiso 1 1 calc R
C4 C -0.2170(2) 0.50113(13) 0.33300(14) 0.0232(4) Uani 1 1 d .
H4 H -0.2608 0.5494 0.3156 0.028 Uiso 1 1 calc R
C5 C -0.1605(2) 0.45465(13) 0.28355(13) 0.0210(4) Uani 1 1 d .
H5 H -0.1686 0.4708 0.2320 0.025 Uiso 1 1 calc R
C6 C -0.09214(19) 0.38489(12) 0.30857(12) 0.0173(4) Uani 1 1 d .
C7 C -0.0297(2) 0.33608(14) 0.25449(13) 0.0237(4) Uani 1 1 d .
H7A H 0.0731 0.3380 0.2699 0.036 Uiso 1 1 calc R
H7B H -0.0601 0.3566 0.2024 0.036 Uiso 1 1 calc R
H7C H -0.0614 0.2818 0.2559 0.036 Uiso 1 1 calc R
C8 C -0.08276(19) 0.36188(11) 0.38473(11) 0.0146(4) Uani 1 1 d .
C9 C 0.0010(2) 0.29009(12) 0.41303(11) 0.0156(4) Uani 1 1 d .
C10 C -0.0791(2) 0.21454(12) 0.41814(11) 0.0170(4) Uani 1 1 d .
C11 C -0.0555(2) 0.07301(13) 0.43635(14) 0.0273(5) Uani 1 1 d .
H11A H -0.0537 0.0603 0.4899 0.041 Uiso 1 1 calc R
H11B H 0.0011 0.0348 0.4155 0.041 Uiso 1 1 calc R
H11C H -0.1528 0.0714 0.4066 0.041 Uiso 1 1 calc R
C12 C 0.22860(19) 0.34770(12) 0.43122(12) 0.0165(4) Uani 1 1 d .
C13 C 0.2088(2) 0.42228(14) 0.45878(14) 0.0226(4) Uani 1 1 d .
H13 H 0.1251 0.4341 0.4754 0.027 Uiso 1 1 calc R
C14 C 0.3118(2) 0.47932(13) 0.46187(14) 0.0236(4) Uani 1 1 d .
H14 H 0.2977 0.5301 0.4804 0.028 Uiso 1 1 calc R
C15 C 0.4349(2) 0.46252(13) 0.43809(12) 0.0201(4) Uani 1 1 d .
H15 H 0.5048 0.5016 0.4402 0.024 Uiso 1 1 calc R
C16 C 0.4550(2) 0.38856(14) 0.41130(12) 0.0208(4) Uani 1 1 d .
H16 H 0.5391 0.3770 0.3950 0.025 Uiso 1 1 calc R
C17 C 0.3530(2) 0.33090(13) 0.40796(12) 0.0188(4) Uani 1 1 d .
H17 H 0.3681 0.2801 0.3899 0.023 Uiso 1 1 calc R
C18 C 0.1299(2) 0.75513(13) 0.13504(12) 0.0211(4) Uani 1 1 d .
H18A H 0.1060 0.7355 0.0824 0.032 Uiso 1 1 calc R
H18B H 0.1726 0.8071 0.1358 0.032 Uiso 1 1 calc R
H18C H 0.0444 0.7586 0.1552 0.032 Uiso 1 1 calc R
C19 C 0.2321(2) 0.70021(12) 0.18387(11) 0.0175(4) Uani 1 1 d .
C20 C 0.3625(2) 0.72725(14) 0.22490(12) 0.0228(4) Uani 1 1 d .
H20 H 0.3870 0.7807 0.2212 0.027 Uiso 1 1 calc R
C21 C 0.4563(2) 0.67707(16) 0.27089(13) 0.0276(5) Uani 1 1 d .
H21 H 0.5431 0.6967 0.2997 0.033 Uiso 1 1 calc R
C22 C 0.4241(2) 0.59818(15) 0.27518(12) 0.0247(5) Uani 1 1 d .
H22 H 0.4895 0.5642 0.3066 0.030 Uiso 1 1 calc R
C23 C 0.29695(19) 0.56860(13) 0.23378(11) 0.0189(4) Uani 1 1 d .
C24 C 0.2620(2) 0.48305(14) 0.23770(13) 0.0265(5) Uani 1 1 d .
H24A H 0.3337 0.4575 0.2771 0.040 Uiso 1 1 calc R
H24B H 0.2597 0.4585 0.1880 0.040 Uiso 1 1 calc R
H24C H 0.1698 0.4775 0.2506 0.040 Uiso 1 1 calc R
C25 C 0.20095(19) 0.62085(12) 0.18943(11) 0.0160(4) Uani 1 1 d .
C26 C 0.06228(19) 0.58907(11) 0.14813(11) 0.0144(3) Uani 1 1 d .
C27 C 0.06634(18) 0.53838(12) 0.07891(11) 0.0147(4) Uani 1 1 d .
C28 C -0.0573(2) 0.44444(14) -0.01382(13) 0.0256(5) Uani 1 1 d .
H28A H -0.1055 0.4741 -0.0588 0.038 Uiso 1 1 calc R
H28B H -0.1115 0.3973 -0.0086 0.038 Uiso 1 1 calc R
H28C H 0.0367 0.4295 -0.0200 0.038 Uiso 1 1 calc R
C29 C -0.0711(2) 0.64891(13) 0.22728(12) 0.0201(4) Uani 1 1 d .
C30 C -0.1779(2) 0.70507(14) 0.21472(15) 0.0266(5) Uani 1 1 d .
H30 H -0.2349 0.7124 0.1649 0.032 Uiso 1 1 calc R
C31 C -0.2005(3) 0.75025(16) 0.27569(17) 0.0347(6) Uani 1 1 d .
H31 H -0.2722 0.7889 0.2670 0.042 Uiso 1 1 calc R
C32 C -0.1195(3) 0.73939(17) 0.34895(16) 0.0389(7) Uani 1 1 d .
H32 H -0.1357 0.7702 0.3903 0.047 Uiso 1 1 calc R
C33 C -0.0148(3) 0.68321(18) 0.36116(15) 0.0358(6) Uani 1 1 d .
H33 H 0.0407 0.6755 0.4113 0.043 Uiso 1 1 calc R
C34 C 0.0101(2) 0.63801(15) 0.30113(13) 0.0266(5) Uani 1 1 d .
H34 H 0.0824 0.5997 0.3103 0.032 Uiso 1 1 calc R
C35 C 0.1610(2) 0.12995(14) 0.27176(14) 0.0254(4) Uani 1 1 d .
H35A H 0.1845 0.1554 0.3220 0.038 Uiso 1 1 calc R
H35B H 0.0650 0.1442 0.2457 0.038 Uiso 1 1 calc R
H35C H 0.2270 0.1471 0.2410 0.038 Uiso 1 1 calc R
C36 C 0.1708(2) 0.04244(13) 0.28201(12) 0.0209(4) Uani 1 1 d .
C37 C 0.0536(2) -0.00458(15) 0.25565(15) 0.0288(5) Uani 1 1 d .
H37 H -0.0330 0.0187 0.2309 0.035 Uiso 1 1 calc R
C38 C 0.0618(2) -0.08519(16) 0.26525(15) 0.0309(5) Uani 1 1 d .
H38 H -0.0194 -0.1165 0.2478 0.037 Uiso 1 1 calc R
C39 C 0.1873(2) -0.12015(14) 0.30003(13) 0.0238(4) Uani 1 1 d .
H39 H 0.1918 -0.1753 0.3062 0.029 Uiso 1 1 calc R
C40 C 0.3075(2) -0.07500(12) 0.32622(11) 0.0178(4) Uani 1 1 d .
C41 C 0.4425(2) -0.11468(13) 0.36548(13) 0.0236(4) Uani 1 1 d .
H41A H 0.4226 -0.1688 0.3778 0.035 Uiso 1 1 calc R
H41B H 0.4839 -0.0866 0.4128 0.035 Uiso 1 1 calc R
H41C H 0.5087 -0.1144 0.3314 0.035 Uiso 1 1 calc R
C42 C 0.29811(18) 0.00630(12) 0.31702(11) 0.0158(4) Uani 1 1 d .
C43 C 0.42471(19) 0.05559(11) 0.34699(11) 0.0147(3) Uani 1 1 d .
C44 C 0.42359(19) 0.10076(12) 0.42012(11) 0.0145(3) Uani 1 1 d .
C45 C 0.5541(2) 0.18992(14) 0.51639(12) 0.0231(4) Uani 1 1 d .
H45A H 0.4631 0.2098 0.5228 0.035 Uiso 1 1 calc R
H45B H 0.6186 0.2338 0.5160 0.035 Uiso 1 1 calc R
H45C H 0.5936 0.1547 0.5588 0.035 Uiso 1 1 calc R
C46 C 0.54321(19) 0.02233(12) 0.24994(12) 0.0173(4) Uani 1 1 d .
C47 C 0.6632(2) -0.02248(14) 0.24960(12) 0.0215(4) Uani 1 1 d .
H47 H 0.7322 -0.0298 0.2956 0.026 Uiso 1 1 calc R
C48 C 0.6808(2) -0.05628(14) 0.18167(14) 0.0262(5) Uani 1 1 d .
H48 H 0.7610 -0.0879 0.1817 0.031 Uiso 1 1 calc R
C49 C 0.5826(2) -0.04426(15) 0.11405(13) 0.0255(5) Uani 1 1 d .
H49 H 0.5961 -0.0668 0.0677 0.031 Uiso 1 1 calc R
C50 C 0.4641(2) 0.00088(15) 0.11423(12) 0.0252(4) Uani 1 1 d .
H50 H 0.3963 0.0090 0.0679 0.030 Uiso 1 1 calc R
C51 C 0.4445(2) 0.03410(14) 0.18166(12) 0.0214(4) Uani 1 1 d .
H51 H 0.3634 0.0650 0.1814 0.026 Uiso 1 1 calc R
C52 C 0.5481(2) 0.29905(15) 0.24505(13) 0.0267(5) Uani 1 1 d .
H52A H 0.5714 0.3548 0.2460 0.040 Uiso 1 1 calc R
H52B H 0.5894 0.2758 0.2949 0.040 Uiso 1 1 calc R
H52C H 0.4457 0.2927 0.2341 0.040 Uiso 1 1 calc R
C53 C 0.6063(2) 0.25885(13) 0.18378(12) 0.0193(4) Uani 1 1 d .
C54 C 0.6860(2) 0.19072(13) 0.20056(14) 0.0255(5) Uani 1 1 d .
H54 H 0.7063 0.1706 0.2513 0.031 Uiso 1 1 calc R
C55 C 0.7359(2) 0.15224(14) 0.14372(16) 0.0288(5) Uani 1 1 d .
H55 H 0.7881 0.1052 0.1555 0.035 Uiso 1 1 calc R
C56 C 0.7102(2) 0.18171(13) 0.06966(15) 0.0256(5) Uani 1 1 d .
H56 H 0.7444 0.1546 0.0312 0.031 Uiso 1 1 calc R
C57 C 0.63474(19) 0.25047(13) 0.05162(12) 0.0185(4) Uani 1 1 d .
C58 C 0.6079(2) 0.28272(15) -0.02833(13) 0.0257(5) Uani 1 1 d .
H58A H 0.6406 0.2452 -0.0620 0.039 Uiso 1 1 calc R
H58B H 0.6588 0.3322 -0.0283 0.039 Uiso 1 1 calc R
H58C H 0.5069 0.2918 -0.0469 0.039 Uiso 1 1 calc R
C59 C 0.58107(18) 0.28795(12) 0.10874(11) 0.0148(4) Uani 1 1 d .
C60 C 0.49063(19) 0.35881(12) 0.08896(11) 0.0136(3) Uani 1 1 d .
C61 C 0.56562(19) 0.43718(12) 0.08917(11) 0.0156(4) Uani 1 1 d .
C62 C 0.5378(2) 0.57910(13) 0.08860(13) 0.0223(4) Uani 1 1 d .
H62A H 0.6373 0.5798 0.1146 0.033 Uiso 1 1 calc R
H62B H 0.4846 0.6133 0.1158 0.033 Uiso 1 1 calc R
H62C H 0.5277 0.5977 0.0359 0.033 Uiso 1 1 calc R
C63 C 0.26964(18) 0.29405(12) 0.07011(11) 0.0153(4) Uani 1 1 d .
C64 C 0.2911(2) 0.22387(14) 0.03476(14) 0.0243(5) Uani 1 1 d .
H64 H 0.3711 0.2177 0.0131 0.029 Uiso 1 1 calc R
C65 C 0.1957(2) 0.16308(13) 0.03123(14) 0.0243(5) Uani 1 1 d .
H65 H 0.2109 0.1153 0.0072 0.029 Uiso 1 1 calc R
C66 C 0.0784(2) 0.17133(13) 0.06242(12) 0.0204(4) Uani 1 1 d .
H66 H 0.0143 0.1292 0.0607 0.024 Uiso 1 1 calc R
C67 C 0.0555(2) 0.24137(15) 0.09600(13) 0.0255(5) Uani 1 1 d .
H67 H -0.0251 0.2475 0.1171 0.031 Uiso 1 1 calc R
C68 C 0.1496(2) 0.30300(13) 0.09912(13) 0.0209(4) Uani 1 1 d .
H68 H 0.1317 0.3514 0.1212 0.025 Uiso 1 1 calc R
N1 N 0.00177(19) 0.15090(11) 0.43184(11) 0.0215(4) Uani 1 1 d D
H1N H 0.090(2) 0.1558(18) 0.4402(16) 0.032 Uiso 1 1 d D
N2 N 0.13520(17) 0.28444(10) 0.43117(10) 0.0174(3) Uani 1 1 d .
N3 N -0.04476(17) 0.49250(11) 0.05423(10) 0.0178(3) Uani 1 1 d D
H3N H -0.111(2) 0.4962(18) 0.0747(14) 0.027 Uiso 1 1 d D
N4 N -0.05812(16) 0.60190(10) 0.16346(10) 0.0174(3) Uani 1 1 d .
N5 N 0.53496(17) 0.14766(10) 0.44464(10) 0.0175(3) Uani 1 1 d D
H5N H 0.598(2) 0.1497(18) 0.4196(14) 0.026 Uiso 1 1 d D
N6 N 0.53467(16) 0.06074(10) 0.31952(10) 0.0168(3) Uani 1 1 d .
N7 N 0.48394(17) 0.49978(10) 0.08778(10) 0.0183(3) Uani 1 1 d D
H7N H 0.3970(19) 0.4934(18) 0.0801(15) 0.027 Uiso 1 1 d D
N8 N 0.35599(16) 0.36176(10) 0.07349(10) 0.0160(3) Uani 1 1 d .
O1 O -0.20781(15) 0.21459(9) 0.40939(9) 0.0230(3) Uani 1 1 d .
O2 O 0.16923(14) 0.54179(9) 0.04952(8) 0.0195(3) Uani 1 1 d .
O3 O 0.32628(15) 0.09272(9) 0.45297(8) 0.0206(3) Uani 1 1 d .
O4 O 0.69331(14) 0.43920(9) 0.09080(9) 0.0202(3) Uani 1 1 d .

loop_
_atom_site_aniso_label
_atom_site_aniso_U_11
_atom_site_aniso_U_22
_atom_site_aniso_U_33
_atom_site_aniso_U_23
_atom_site_aniso_U_13
_atom_site_aniso_U_12
C1 0.0293(10) 0.0266(12) 0.0227(10) -0.0016(9) 0.0125(8) -0.0032(9)
C2 0.0136(7) 0.0202(10) 0.0218(10) -0.0011(8) 0.0075(7) -0.0032(7)
C3 0.0138(8) 0.0192(10) 0.0313(11) -0.0035(9) 0.0087(8) 0.0002(7)
C4 0.0139(8) 0.0189(10) 0.0364(12) 0.0048(9) 0.0043(8) 0.0009(7)
C5 0.0190(8) 0.0212(10) 0.0218(10) 0.0048(8) 0.0025(7) -0.0038(7)
C6 0.0159(8) 0.0175(9) 0.0185(9) 0.0008(8) 0.0037(7) -0.0041(7)
C7 0.0295(10) 0.0236(11) 0.0204(10) -0.0011(9) 0.0107(8) -0.0034(8)
C8 0.0132(7) 0.0128(9) 0.0181(9) 0.0003(7) 0.0043(7) -0.0018(6)
C9 0.0182(8) 0.0129(9) 0.0169(9) -0.0020(7) 0.0066(7) -0.0027(7)
C10 0.0209(8) 0.0143(9) 0.0165(9) 0.0018(8) 0.0056(7) -0.0033(7)
C11 0.0332(11) 0.0144(10) 0.0353(12) 0.0038(9) 0.0101(10) -0.0055(8)
C12 0.0139(8) 0.0143(9) 0.0209(9) 0.0025(8) 0.0028(7) -0.0003(7)
C13 0.0157(8) 0.0194(10) 0.0329(12) -0.0057(9) 0.0056(8) -0.0016(7)
C14 0.0198(9) 0.0181(10) 0.0318(11) -0.0047(9) 0.0034(8) -0.0036(8)
C15 0.0171(8) 0.0235(11) 0.0192(9) 0.0005(8) 0.0029(7) -0.0057(7)
C16 0.0159(8) 0.0274(11) 0.0196(9) -0.0011(8) 0.0052(7) -0.0020(8)
C17 0.0171(8) 0.0169(10) 0.0226(10) -0.0004(8) 0.0047(7) 0.0012(7)
C18 0.0236(9) 0.0165(10) 0.0238(10) 0.0013(8) 0.0066(8) -0.0035(8)
C19 0.0191(8) 0.0199(10) 0.0155(9) -0.0024(8) 0.0080(7) -0.0043(7)
C20 0.0219(9) 0.0278(11) 0.0206(10) -0.0057(9) 0.0089(8) -0.0105(8)
C21 0.0177(9) 0.0454(15) 0.0203(10) -0.0064(10) 0.0051(8) -0.0095(9)
C22 0.0166(8) 0.0381(13) 0.0186(10) 0.0009(9) 0.0020(7) 0.0017(8)
C23 0.0166(8) 0.0252(11) 0.0147(9) 0.0003(8) 0.0028(7) 0.0014(7)
C24 0.0303(10) 0.0229(11) 0.0230(10) 0.0046(9) -0.0016(9) 0.0039(9)
C25 0.0137(7) 0.0198(10) 0.0149(8) -0.0014(8) 0.0036(7) -0.0033(7)
C26 0.0153(7) 0.0136(9) 0.0142(8) 0.0022(7) 0.0029(6) -0.0026(7)
C27 0.0141(7) 0.0144(9) 0.0149(8) 0.0017(7) 0.0018(7) 0.0014(7)
C28 0.0255(10) 0.0245(11) 0.0264(11) -0.0085(9) 0.0047(9) -0.0017(8)
C29 0.0198(8) 0.0195(10) 0.0238(10) -0.0052(8) 0.0109(8) -0.0089(7)
C30 0.0225(9) 0.0228(11) 0.0377(13) -0.0066(10) 0.0136(9) -0.0066(8)
C31 0.0324(11) 0.0260(12) 0.0538(16) -0.0147(12) 0.0271(11) -0.0109(10)
C32 0.0475(14) 0.0363(15) 0.0419(15) -0.0218(12) 0.0297(12) -0.0195(12)
C33 0.0417(13) 0.0444(16) 0.0260(12) -0.0122(11) 0.0177(10) -0.0182(12)
C34 0.0302(10) 0.0313(13) 0.0212(10) -0.0032(9) 0.0119(9) -0.0102(9)
C35 0.0248(9) 0.0241(11) 0.0262(11) 0.0017(9) 0.0029(8) 0.0065(8)
C36 0.0171(8) 0.0246(11) 0.0216(10) -0.0020(8) 0.0055(7) 0.0001(8)
C37 0.0148(8) 0.0340(13) 0.0356(12) -0.0035(11) 0.0013(8) -0.0002(8)
C38 0.0212(9) 0.0353(13) 0.0360(13) -0.0058(11) 0.0057(9) -0.0102(9)
C39 0.0279(10) 0.0210(10) 0.0246(10) -0.0048(9) 0.0102(8) -0.0088(8)
C40 0.0212(8) 0.0181(10) 0.0155(9) -0.0010(8) 0.0071(7) -0.0025(7)
C41 0.0282(10) 0.0171(10) 0.0227(10) 0.0020(8) -0.0007(8) 0.0008(8)
C42 0.0148(7) 0.0181(9) 0.0153(8) -0.0009(7) 0.0052(7) -0.0019(7)
C43 0.0174(8) 0.0126(9) 0.0138(8) 0.0011(7) 0.0027(7) -0.0002(7)
C44 0.0171(8) 0.0126(9) 0.0139(8) 0.0020(7) 0.0032(7) 0.0027(7)
C45 0.0304(10) 0.0199(10) 0.0183(10) -0.0049(8) 0.0035(8) -0.0024(8)
C46 0.0173(8) 0.0179(9) 0.0179(9) -0.0022(8) 0.0067(7) -0.0045(7)
C47 0.0169(8) 0.0267(11) 0.0210(10) -0.0041(9) 0.0041(7) -0.0014(8)
C48 0.0232(9) 0.0274(12) 0.0286(11) -0.0046(10) 0.0072(8) 0.0009(8)
C49 0.0295(10) 0.0273(12) 0.0213(10) -0.0054(9) 0.0092(8) -0.0037(9)
C50 0.0264(10) 0.0320(12) 0.0164(9) -0.0011(9) 0.0026(8) -0.0003(9)
C51 0.0206(8) 0.0249(11) 0.0186(9) -0.0005(8) 0.0042(7) -0.0007(8)
C52 0.0320(11) 0.0294(12) 0.0190(10) -0.0001(9) 0.0064(9) -0.0038(9)
C53 0.0175(8) 0.0185(10) 0.0217(10) 0.0007(8) 0.0039(7) -0.0045(7)
C54 0.0227(9) 0.0185(11) 0.0307(12) 0.0073(9) -0.0037(8) -0.0036(8)
C55 0.0185(9) 0.0145(10) 0.0500(15) 0.0013(10) 0.0001(9) 0.0009(8)
C56 0.0172(8) 0.0187(10) 0.0419(13) -0.0067(10) 0.0088(9) -0.0004(7)
C57 0.0136(7) 0.0166(10) 0.0264(10) -0.0057(8) 0.0069(7) -0.0030(7)
C58 0.0305(10) 0.0273(12) 0.0241(10) -0.0059(9) 0.0160(9) -0.0026(9)
C59 0.0125(7) 0.0131(9) 0.0191(9) -0.0006(7) 0.0043(7) -0.0022(6)
C60 0.0145(7) 0.0141(9) 0.0134(8) 0.0001(7) 0.0057(6) -0.0020(6)
C61 0.0167(8) 0.0162(9) 0.0146(8) -0.0014(7) 0.0051(7) -0.0032(7)
C62 0.0242(9) 0.0128(9) 0.0307(11) -0.0010(8) 0.0081(8) -0.0035(7)
C63 0.0129(7) 0.0142(9) 0.0184(9) -0.0011(8) 0.0022(7) -0.0017(7)
C64 0.0144(8) 0.0219(11) 0.0376(12) -0.0112(10) 0.0080(8) -0.0027(7)
C65 0.0161(8) 0.0185(10) 0.0363(12) -0.0112(9) 0.0017(8) -0.0015(7)
C66 0.0184(8) 0.0208(10) 0.0203(10) -0.0001(8) 0.0004(7) -0.0067(7)
C67 0.0230(9) 0.0301(12) 0.0269(11) -0.0076(10) 0.0125(9) -0.0104(9)
C68 0.0188(8) 0.0179(10) 0.0278(11) -0.0055(9) 0.0091(8) -0.0027(7)
N1 0.0217(8) 0.0153(8) 0.0288(9) 0.0031(7) 0.0082(7) -0.0039(7)
N2 0.0174(7) 0.0143(8) 0.0210(8) 0.0009(7) 0.0053(6) -0.0018(6)
N3 0.0164(7) 0.0166(8) 0.0204(8) -0.0035(7) 0.0045(6) -0.0027(6)
N4 0.0160(7) 0.0177(8) 0.0190(8) -0.0009(7) 0.0050(6) -0.0030(6)
N5 0.0194(7) 0.0166(8) 0.0171(8) -0.0030(7) 0.0053(6) -0.0012(6)
N6 0.0163(7) 0.0172(8) 0.0172(8) -0.0011(7) 0.0042(6) -0.0019(6)
N7 0.0156(7) 0.0149(8) 0.0252(9) 0.0001(7) 0.0064(6) -0.0021(6)
N8 0.0147(7) 0.0140(8) 0.0202(8) -0.0015(7) 0.0060(6) -0.0020(6)
O1 0.0187(6) 0.0196(7) 0.0307(8) 0.0004(7) 0.0054(6) -0.0060(6)
O2 0.0169(6) 0.0231(8) 0.0190(7) -0.0003(6) 0.0053(5) -0.0013(5)
O3 0.0211(6) 0.0223(8) 0.0203(7) -0.0009(6) 0.0089(6) -0.0011(6)
O4 0.0153(6) 0.0203(7) 0.0259(7) -0.0012(6) 0.0068(5) -0.0033(5)

loop_
_atom_type_symbol
_atom_type_description
_atom_type_scat_dispersion_real
_atom_type_scat_dispersion_imag
_atom_type_scat_source
C C 0.0033 0.0000 'International Tables Vol C Tables 4.2.6.8 and 6.1.1.4'
H H 0.0000 0.0000 'International Tables Vol C Tables 4.2.6.8 and 6.1.1.4'
N N 0.0061 0.0000 'International Tables Vol C Tables 4.2.6.8 and 6.1.1.4'
O O 0.0106 0.0000 'International Tables Vol C Tables 4.2.6.8 and 6.1.1.4'

loop_
_geom_angle_atom_site_label_1
_geom_angle_atom_site_label_2
_geom_angle_atom_site_label_3
_geom_angle
C2 C1 H1A 109.5
C2 C1 H1B 109.5
H1A C1 H1B 109.5
C2 C1 H1C 109.5
H1A C1 H1C 109.5
H1B C1 H1C 109.5
C3 C2 C8 118.57(19)
C3 C2 C1 120.00(19)
C8 C2 C1 121.40(19)
C4 C3 C2 120.8(2)
C4 C3 H3 119.6
C2 C3 H3 119.6
C3 C4 C5 119.9(2)
C3 C4 H4 120.0
C5 C4 H4 120.0
C4 C5 C6 120.9(2)
C4 C5 H5 119.5
C6 C5 H5 119.5
C5 C6 C8 118.54(19)
C5 C6 C7 120.06(19)
C8 C6 C7 121.40(19)
C6 C7 H7A 109.5
C6 C7 H7B 109.5
H7A C7 H7B 109.5
C6 C7 H7C 109.5
H7A C7 H7C 109.5
H7B C7 H7C 109.5
C6 C8 C2 121.19(18)
C6 C8 C9 118.20(17)
C2 C8 C9 120.56(18)
N2 C9 C8 126.68(18)
N2 C9 C10 115.44(18)
C8 C9 C10 117.83(16)
O1 C10 N1 124.69(19)
O1 C10 C9 120.93(18)
N1 C10 C9 114.38(16)
N1 C11 H11A 109.5
N1 C11 H11B 109.5
H11A C11 H11B 109.5
N1 C11 H11C 109.5
H11A C11 H11C 109.5
H11B C11 H11C 109.5
C13 C12 C17 119.32(18)
C13 C12 N2 124.08(18)
C17 C12 N2 116.37(18)
C14 C13 C12 120.01(19)
C14 C13 H13 120.0
C12 C13 H13 120.0
C15 C14 C13 120.5(2)
C15 C14 H14 119.8
C13 C14 H14 119.8
C16 C15 C14 119.59(19)
C16 C15 H15 120.2
C14 C15 H15 120.2
C15 C16 C17 120.59(19)
C15 C16 H16 119.7
C17 C16 H16 119.7
C16 C17 C12 120.0(2)
C16 C17 H17 120.0
C12 C17 H17 120.0
C19 C18 H18A 109.5
C19 C18 H18B 109.5
H18A C18 H18B 109.5
C19 C18 H18C 109.5
H18A C18 H18C 109.5
H18B C18 H18C 109.5
C25 C19 C20 118.01(19)
C25 C19 C18 121.40(17)
C20 C19 C18 120.59(19)
C21 C20 C19 120.8(2)
C21 C20 H20 119.6
C19 C20 H20 119.6
C20 C21 C22 120.40(19)
C20 C21 H21 119.8
C22 C21 H21 119.8
C21 C22 C23 120.5(2)
C21 C22 H22 119.7
C23 C22 H22 119.7
C22 C23 C25 118.3(2)
C22 C23 C24 120.78(19)
C25 C23 C24 120.90(18)
C23 C24 H24A 109.5
C23 C24 H24B 109.5
H24A C24 H24B 109.5
C23 C24 H24C 109.5
H24A C24 H24C 109.5
H24B C24 H24C 109.5
C19 C25 C23 121.89(18)
C19 C25 C26 120.33(18)
C23 C25 C26 117.78(18)
N4 C26 C25 127.13(18)
N4 C26 C27 117.47(16)
C25 C26 C27 115.36(16)
O2 C27 N3 124.41(19)
O2 C27 C26 119.38(17)
N3 C27 C26 116.21(16)
N3 C28 H28A 109.5
N3 C28 H28B 109.5
H28A C28 H28B 109.5
N3 C28 H28C 109.5
H28A C28 H28C 109.5
H28B C28 H28C 109.5
C34 C29 C30 119.4(2)
C34 C29 N4 123.5(2)
C30 C29 N4 116.90(19)
C31 C30 C29 119.7(2)
C31 C30 H30 120.2
C29 C30 H30 120.2
C32 C31 C30 120.8(3)
C32 C31 H31 119.6
C30 C31 H31 119.6
C33 C32 C31 119.3(2)
C33 C32 H32 120.4
C31 C32 H32 120.4
C32 C33 C34 120.9(3)
C32 C33 H33 119.6
C34 C33 H33 119.6
C33 C34 C29 120.0(2)
C33 C34 H34 120.0
C29 C34 H34 120.0
C36 C35 H35A 109.5
C36 C35 H35B 109.5
H35A C35 H35B 109.5
C36 C35 H35C 109.5
H35A C35 H35C 109.5
H35B C35 H35C 109.5
C37 C36 C42 118.4(2)
C37 C36 C35 120.4(2)
C42 C36 C35 121.15(19)
C38 C37 C36 120.7(2)
C38 C37 H37 119.7
C36 C37 H37 119.7
C39 C38 C37 120.5(2)
C39 C38 H38 119.8
C37 C38 H38 119.8
C38 C39 C40 120.5(2)
C38 C39 H39 119.8
C40 C39 H39 119.8
C39 C40 C42 118.73(19)
C39 C40 C41 119.3(2)
C42 C40 C41 121.92(18)
C40 C41 H41A 109.5
C40 C41 H41B 109.5
H41A C41 H41B 109.5
C40 C41 H41C 109.5
H41A C41 H41C 109.5
H41B C41 H41C 109.5
C40 C42 C36 121.19(18)
C40 C42 C43 119.35(17)
C36 C42 C43 119.44(19)
N6 C43 C42 126.72(18)
N6 C43 C44 117.49(17)
C42 C43 C44 115.72(16)
O3 C44 N5 124.30(18)
O3 C44 C43 120.48(17)
N5 C44 C43 115.22(16)
N5 C45 H45A 109.5
N5 C45 H45B 109.5
H45A C45 H45B 109.5
N5 C45 H45C 109.5
H45A C45 H45C 109.5
H45B C45 H45C 109.5
C51 C46 C47 119.46(19)
C51 C46 N6 122.53(18)
C47 C46 N6 117.70(17)
C48 C47 C46 119.69(19)
C48 C47 H47 120.2
C46 C47 H47 120.2
C49 C48 C47 120.6(2)
C49 C48 H48 119.7
C47 C48 H48 119.7
C48 C49 C50 119.7(2)
C48 C49 H49 120.1
C50 C49 H49 120.1
C51 C50 C49 120.2(2)
C51 C50 H50 119.9
C49 C50 H50 119.9
C50 C51 C46 120.3(2)
C50 C51 H51 119.9
C46 C51 H51 119.9
C53 C52 H52A 109.5
C53 C52 H52B 109.5
H52A C52 H52B 109.5
C53 C52 H52C 109.5
H52A C52 H52C 109.5
H52B C52 H52C 109.5
C54 C53 C59 118.3(2)
C54 C53 C52 120.3(2)
C59 C53 C52 121.38(19)
C55 C54 C53 120.4(2)
C55 C54 H54 119.8
C53 C54 H54 119.8
C54 C55 C56 120.7(2)
C54 C55 H55 119.7
C56 C55 H55 119.7
C57 C56 C55 120.3(2)
C57 C56 H56 119.8
C55 C56 H56 119.8
C56 C57 C59 118.8(2)
C56 C57 C58 120.4(2)
C59 C57 C58 120.84(19)
C57 C58 H58A 109.5
C57 C58 H58B 109.5
H58A C58 H58B 109.5
C57 C58 H58C 109.5
H58A C58 H58C 109.5
H58B C58 H58C 109.5
C57 C59 C53 121.45(19)
C57 C59 C60 119.53(18)
C53 C59 C60 118.98(17)
N8 C60 C59 127.30(18)
N8 C60 C61 115.68(18)
C59 C60 C61 117.00(15)
O4 C61 N7 124.87(19)
O4 C61 C60 120.18(18)
N7 C61 C60 114.95(16)
N7 C62 H62A 109.5
N7 C62 H62B 109.5
H62A C62 H62B 109.5
N7 C62 H62C 109.5
H62A C62 H62C 109.5
H62B C62 H62C 109.5
C68 C63 C64 119.18(18)
C68 C63 N8 115.65(18)
C64 C63 N8 124.94(17)
C65 C64 C63 119.99(19)
C65 C64 H64 120.0
C63 C64 H64 120.0
C66 C65 C64 120.7(2)
C66 C65 H65 119.7
C64 C65 H65 119.7
C67 C66 C65 119.37(19)
C67 C66 H66 120.3
C65 C66 H66 120.3
C66 C67 C68 120.49(19)
C66 C67 H67 119.8
C68 C67 H67 119.8
C63 C68 C67 120.3(2)
C63 C68 H68 119.9
C67 C68 H68 119.9
C10 N1 C11 122.58(18)
C10 N1 H1N 119(2)
C11 N1 H1N 118(2)
C9 N2 C12 124.37(18)
C27 N3 C28 121.61(18)
C27 N3 H3N 118(2)
C28 N3 H3N 120(2)
C26 N4 C29 120.98(17)
C44 N5 C45 121.65(17)
C44 N5 H5N 119(2)
C45 N5 H5N 119.2(19)
C43 N6 C46 121.30(16)
C61 N7 C62 122.49(16)
C61 N7 H7N 119(2)
C62 N7 H7N 118(2)
C60 N8 C63 123.01(18)

loop_
_geom_bond_atom_site_label_1
_geom_bond_atom_site_label_2
_geom_bond_distance
C1 C2 1.502(3)
C1 H1A 0.9800
C1 H1B 0.9800
C1 H1C 0.9800
C2 C3 1.393(3)
C2 C8 1.406(3)
C3 C4 1.389(3)
C3 H3 0.9500
C4 C5 1.391(3)
C4 H4 0.9500
C5 C6 1.391(3)
C5 H5 0.9500
C6 C8 1.403(3)
C6 C7 1.505(3)
C7 H7A 0.9800
C7 H7B 0.9800
C7 H7C 0.9800
C8 C9 1.499(3)
C9 N2 1.281(2)
C9 C10 1.522(3)
C10 O1 1.230(2)
C10 N1 1.335(3)
C11 N1 1.453(3)
C11 H11A 0.9800
C11 H11B 0.9800
C11 H11C 0.9800
C12 C13 1.396(3)
C12 C17 1.396(3)
C12 N2 1.414(3)
C13 C14 1.392(3)
C13 H13 0.9500
C14 C15 1.389(3)
C14 H14 0.9500
C15 C16 1.382(3)
C15 H15 0.9500
C16 C17 1.392(3)
C16 H16 0.9500
C17 H17 0.9500
C18 C19 1.502(3)
C18 H18A 0.9800
C18 H18B 0.9800
C18 H18C 0.9800
C19 C25 1.399(3)
C19 C20 1.399(3)
C20 C21 1.386(3)
C20 H20 0.9500
C21 C22 1.391(4)
C21 H21 0.9500
C22 C23 1.392(3)
C22 H22 0.9500
C23 C25 1.406(3)
C23 C24 1.507(3)
C24 H24A 0.9800
C24 H24B 0.9800
C24 H24C 0.9800
C25 C26 1.493(2)
C26 N4 1.282(2)
C26 C27 1.520(3)
C27 O2 1.232(2)
C27 N3 1.332(2)
C28 N3 1.452(3)
C28 H28A 0.9800
C28 H28B 0.9800
C28 H28C 0.9800
C29 C34 1.397(3)
C29 C30 1.398(3)
C29 N4 1.425(3)
C30 C31 1.394(3)
C30 H30 0.9500
C31 C32 1.387(4)
C31 H31 0.9500
C32 C33 1.384(4)
C32 H32 0.9500
C33 C34 1.388(3)
C33 H33 0.9500
C34 H34 0.9500
C35 C36 1.508(3)
C35 H35A 0.9800
C35 H35B 0.9800
C35 H35C 0.9800
C36 C37 1.392(3)
C36 C42 1.405(3)
C37 C38 1.389(4)
C37 H37 0.9500
C38 C39 1.381(3)
C38 H38 0.9500
C39 C40 1.396(3)
C39 H39 0.9500
C40 C42 1.400(3)
C40 C41 1.510(3)
C41 H41A 0.9800
C41 H41B 0.9800
C41 H41C 0.9800
C42 C43 1.493(3)
C43 N6 1.277(2)
C43 C44 1.522(3)
C44 O3 1.229(2)
C44 N5 1.344(2)
C45 N5 1.450(3)
C45 H45A 0.9800
C45 H45B 0.9800
C45 H45C 0.9800
C46 C51 1.395(3)
C46 C47 1.399(3)
C46 N6 1.427(3)
C47 C48 1.391(3)
C47 H47 0.9500
C48 C49 1.384(3)
C48 H48 0.9500
C49 C50 1.390(3)
C49 H49 0.9500
C50 C51 1.385(3)
C50 H50 0.9500
C51 H51 0.9500
C52 C53 1.507(3)
C52 H52A 0.9800
C52 H52B 0.9800
C52 H52C 0.9800
C53 C54 1.396(3)
C53 C59 1.403(3)
C54 C55 1.386(4)
C54 H54 0.9500
C55 C56 1.389(4)
C55 H55 0.9500
C56 C57 1.387(3)
C56 H56 0.9500
C57 C59 1.402(3)
C57 C58 1.502(3)
C58 H58A 0.9800
C58 H58B 0.9800
C58 H58C 0.9800
C59 C60 1.495(3)
C60 N8 1.281(2)
C60 C61 1.526(3)
C61 O4 1.239(2)
C61 N7 1.331(3)
C62 N7 1.453(3)
C62 H62A 0.9800
C62 H62B 0.9800
C62 H62C 0.9800
C63 C68 1.389(3)
C63 C64 1.394(3)
C63 N8 1.425(2)
C64 C65 1.387(3)
C64 H64 0.9500
C65 C66 1.386(3)
C65 H65 0.9500
C66 C67 1.380(3)
C66 H66 0.9500
C67 C68 1.390(3)
C67 H67 0.9500
C68 H68 0.9500
N1 H1N 0.845(18)
N3 H3N 0.812(18)
N5 H5N 0.834(18)
N7 H7N 0.836(18)
